data_7249793
loop_
_publ_author_name
'Sobczak, Paulina'
'Siera\'nski, Tomasz'
'\'Swi\;atkowski, Marcin'
'Trz\;esowska-Kruszy\'nska, Agata'
'Koli\'nska, Jolanta'

_publ_section_title
;
 Unraveling the structure--property relationships in fluorescent
 phenylhydrazones: the role of substituents and molecular interactions
;
_journal_issue 3
_journal_name_full 'RSC Advances'
_journal_page_first 1514
_journal_page_last 1526
_journal_paper_doi 10.1039/D4RA07856J
_journal_volume 15
_journal_year 2025
_chemical_formula_moiety 'C15 H16 N2 O2'
_chemical_formula_sum 'C15 H16 N2 O2'
_chemical_formula_weight 256.30
_space_group_crystal_system orthorhombic
_space_group_IT_number 19
_space_group_name_Hall 'P 2ac 2ab'
_space_group_name_H-M_alt 'P 21 21 21'
_atom_sites_solution_hydrogens mixed
_atom_sites_solution_primary iterative
_audit_creation_date 2024-03-15
_audit_creation_method
;
Olex2 1.5-ac5-024
(compiled 2022.04.12 svn.rca3783a0 for Rigaku Oxford Diffraction, GUI svn.r6498)
;
_audit_update_record
;
2024-04-23 deposited with the CCDC.	2025-01-10 downloaded from the CCDC.
;
_cell_angle_alpha 90
_cell_angle_beta 90
_cell_angle_gamma 90
_cell_formula_units_Z 4
_cell_length_a 5.19160(10)
_cell_length_b 8.53580(10)
_cell_length_c 29.4619(5)
_cell_measurement_reflns_used 9009
_cell_measurement_temperature 99.9(5)
_cell_measurement_theta_max 78.9650
_cell_measurement_theta_min 5.3680
_cell_volume 1305.59(4)
_computing_cell_refinement 'CrysAlisPro 1.171.42.64a (Rigaku OD, 2022)'
_computing_data_collection 'CrysAlisPro 1.171.42.64a (Rigaku OD, 2022)'
_computing_data_reduction 'CrysAlisPro 1.171.42.64a (Rigaku OD, 2022)'
_computing_molecular_graphics 'Olex2 1.5-ac5-024 (Dolomanov et al., 2009)'
_computing_publication_material 'Olex2 1.5-ac5-024 (Dolomanov et al., 2009)'
_computing_structure_refinement 'SHELXL 2018/3 (Sheldrick, 2015)'
_computing_structure_solution 'olex2.solve 1.5-ac5-024 (Bourhis et al., 2015)'
_diffrn_ambient_environment N~2~
_diffrn_ambient_temperature 99.9(5)
_diffrn_detector 'Hybrid Pixel Array Detector'
_diffrn_detector_area_resol_mean 5.8140
_diffrn_detector_type 'Pilatus 300K'
_diffrn_measured_fraction_theta_full 0.999
_diffrn_measured_fraction_theta_max 0.975
_diffrn_measurement_details
;
List of Runs (angles in degrees, time in seconds):

  # Type    Start    End  Width  t~exp~   \w     \q     \k     \f   Frames
#--------------------------------------------------------------------------
  1  \w     97.00 178.00   0.50    1.00    --  110.00  19.00 120.00  162
  2  \w     25.00 114.00   0.50    0.20    --   48.87  77.00   0.00  178
  3  \w     25.00 114.00   0.50    0.20    --   48.87  77.00-120.00  178
  4  \w    -43.00 -13.00   0.50    1.00    --  -88.50  38.00 120.00   60
  5  \w    -43.00 -13.00   0.50    1.00    --  -88.50  38.00  90.00   60
  6  \w    -43.00 -13.00   0.50    1.00    --  -88.50  38.00 -30.00   60
  7  \w    -66.00 -17.00   0.50    1.00    --  -88.50  57.00 -60.00   98
  8  \w   -108.00 -28.00   0.50    1.00    --  -88.50 156.00  85.00  160
  9  \w   -114.00 -25.00   0.50    0.20    --  -48.87 -77.00  90.00  178
 10  \w   -160.00 -73.00   0.50    1.00    --  -88.50 -57.00  60.00  174
 11  \w   -154.00-119.00   0.50    1.00    --  -88.50 -77.00 -30.00   70
 12  \w   -114.00 -25.00   0.50    0.20    --  -48.87 -77.00-180.00  178
 13  \w    -27.00  24.00   0.50    0.20    --   48.87 -14.00 -69.00  102
 14  \w     45.00 105.00   0.50    1.00    --  110.00 -77.00-180.00  120
 15  \w     38.00  66.00   0.50    1.00    --  110.00 -57.00 -90.00   56
 16  \w     38.00  66.00   0.50    1.00    --  110.00 -57.00 -30.00   56
 17  \w     38.00  66.00   0.50    1.00    --  110.00 -57.00   0.00   56
 18  \w     38.00  66.00   0.50    1.00    --  110.00 -57.00  30.00   56
 19  \w     38.00  66.00   0.50    1.00    --  110.00 -57.00 120.00   56
 20  \w     41.00 113.00   0.50    1.00    --  110.00-125.00-120.00  144
 21  \w     41.00 113.00   0.50    1.00    --  110.00-125.00 -60.00  144
 22  \w    -43.00  27.00   0.50    0.20    --  -48.87  38.00 150.00  140
 23  \w    -24.00  27.00   0.50    0.20    --  -48.87  14.00 101.00  102
 24  \w    -26.00  27.00   0.50    0.20    --  -48.87  19.00  30.00  106
;
_diffrn_measurement_device 'four-circle diffractometer'
_diffrn_measurement_device_type 'XtaLAB Synergy, Dualflex, Pilatus 300K'
_diffrn_measurement_method '\w scans'
_diffrn_orient_matrix_type 'CrysAlisPro convention (1999,Acta A55,543-557)'
_diffrn_orient_matrix_UB_11 -0.1154356000
_diffrn_orient_matrix_UB_12 0.0326632000
_diffrn_orient_matrix_UB_13 0.0472272000
_diffrn_orient_matrix_UB_21 -0.2710243000
_diffrn_orient_matrix_UB_22 0.0096242000
_diffrn_orient_matrix_UB_23 -0.0211198000
_diffrn_orient_matrix_UB_31 -0.0360279000
_diffrn_orient_matrix_UB_32 -0.1772352000
_diffrn_orient_matrix_UB_33 0.0075633000
_diffrn_radiation_monochromator mirror
_diffrn_radiation_probe x-ray
_diffrn_radiation_type 'Cu K\a'
_diffrn_radiation_wavelength 1.54184
_diffrn_reflns_av_R_equivalents 0.0318
_diffrn_reflns_av_unetI/netI 0.0224
_diffrn_reflns_Laue_measured_fraction_full 0.999
_diffrn_reflns_Laue_measured_fraction_max 0.975
_diffrn_reflns_limit_h_max 6
_diffrn_reflns_limit_h_min -6
_diffrn_reflns_limit_k_max 8
_diffrn_reflns_limit_k_min -10
_diffrn_reflns_limit_l_max 36
_diffrn_reflns_limit_l_min -35
_diffrn_reflns_number 13101
_diffrn_reflns_point_group_measured_fraction_full 0.999
_diffrn_reflns_point_group_measured_fraction_max 0.949
_diffrn_reflns_theta_full 67.684
_diffrn_reflns_theta_max 79.116
_diffrn_reflns_theta_min 5.396
_diffrn_source 'micro-focus sealed X-ray tube'
_diffrn_source_type 'PhotonJet (Cu) X-ray Source'
_exptl_absorpt_coefficient_mu 0.709
_exptl_absorpt_correction_T_max 0.970
_exptl_absorpt_correction_T_min 0.908
_exptl_absorpt_correction_type analytical
_exptl_absorpt_process_details
;
CrysAlisPro 1.171.42.64a (Rigaku Oxford Diffraction, 2022)
Analytical numeric absorption correction using a multifaceted crystal
model based on expressions derived by R.C. Clark & J.S. Reid.
(Clark, R. C. & Reid, J. S. (1995). Acta Cryst. A51, 887-897)
Empirical absorption correction using spherical harmonics,
implemented in SCALE3 ABSPACK scaling algorithm.
;
_exptl_crystal_colour colourless
_exptl_crystal_colour_primary colourless
_exptl_crystal_density_diffrn 1.304
_exptl_crystal_description plate
_exptl_crystal_F_000 544
_exptl_crystal_size_max 0.221
_exptl_crystal_size_mid 0.085
_exptl_crystal_size_min 0.052
_refine_diff_density_max 0.190
_refine_diff_density_min -0.181
_refine_diff_density_rms 0.034
_refine_ls_abs_structure_details
;
 Flack x determined using 979 quotients [(I+)-(I-)]/[(I+)+(I-)]
 (Parsons, Flack and Wagner, Acta Cryst. B69 (2013) 249-259).
;
_refine_ls_abs_structure_Flack -0.06(9)
_refine_ls_extinction_method none
_refine_ls_goodness_of_fit_ref 1.048
_refine_ls_hydrogen_treatment mixed
_refine_ls_matrix_type full
_refine_ls_number_parameters 177
_refine_ls_number_reflns 2692
_refine_ls_number_restraints 0
_refine_ls_restrained_S_all 1.048
_refine_ls_R_factor_all 0.0303
_refine_ls_R_factor_gt 0.0286
_refine_ls_shift/su_max 0.001
_refine_ls_shift/su_mean 0.000
_refine_ls_structure_factor_coef Fsqd
_refine_ls_weighting_details 'w=1/[\s^2^(Fo^2^)+(0.0375P)^2^+0.2148P] where P=(Fo^2^+2Fc^2^)/3'
_refine_ls_weighting_scheme calc
_refine_ls_wR_factor_gt 0.0734
_refine_ls_wR_factor_ref 0.0746
_reflns_Friedel_coverage 0.635
_reflns_Friedel_fraction_full 0.999
_reflns_Friedel_fraction_max 0.912
_reflns_number_gt 2564
_reflns_number_total 2692
_reflns_threshold_expression 'I > 2\s(I)'
_cod_data_source_file d4ra07856j2.cif
_cod_data_source_block ps_dok65
_cod_database_code 7249793
_shelx_shelxl_version_number 2018/3
_chemical_oxdiff_formula 'C15 H16 N2 O2'
_shelx_space_group_comment
;
The symmetry employed for this shelxl refinement is uniquely defined
by the following loop, which should always be used as a source of
symmetry information in preference to the above space-group names.
They are only intended as comments.
;
_shelx_estimated_absorpt_t_max 0.964
_shelx_estimated_absorpt_t_min 0.859
_olex2_refinement_description
;
1. Fixed Uiso
 At 1.2 times of:
  All C(H) groups, All N(H) groups
 At 1.5 times of:
  All C(H,H,H) groups
2.a Aromatic/amide H refined with riding coordinates:
 C6(H6), C7(H7), C3(H3), C4(H4), C8(H8), C14(H14), C13(H13), C11(H11), C10(H10)
2.b Idealised Me refined as rotating group:
 C1(H1A,H1B,H1C), C15(H15A,H15B,H15C)
;
_olex2_submission_special_instructions 'No special instructions were received'
_oxdiff_exptl_absorpt_empirical_details
;
Empirical correction (ABSPACK) includes:
- Absorption correction using spherical harmonics
- Frame scaling
;
_oxdiff_exptl_absorpt_empirical_full_max 1.526
_oxdiff_exptl_absorpt_empirical_full_min 0.641

loop_
_space_group_symop_operation_xyz
'x, y, z'
'-x+1/2, -y, z+1/2'
'-x, y+1/2, -z+1/2'
'x+1/2, -y+1/2, -z'

loop_
_atom_site_label
_atom_site_type_symbol
_atom_site_fract_x
_atom_site_fract_y
_atom_site_fract_z
_atom_site_U_iso_or_equiv
_atom_site_adp_type
_atom_site_occupancy
_atom_site_site_symmetry_order
_atom_site_calc_flag
_atom_site_refinement_flags_posn
_atom_site_refinement_flags_adp
_atom_site_refinement_flags_occupancy
_atom_site_disorder_assembly
_atom_site_disorder_group
C5 C 0.8257(3) 0.77728(18) 0.75207(5) 0.0239(3) Uani 1 1 d . . . . .
C6 C 0.8588(3) 0.86414(19) 0.79185(6) 0.0267(3) Uani 1 1 d . . . . .
H6 H 0.992868 0.939631 0.793570 0.032 Uiso 1 1 calc R U . . .
C7 C 0.6987(3) 0.84145(19) 0.82868(6) 0.0267(3) Uani 1 1 d . . . . .
H7 H 0.722283 0.902247 0.855366 0.032 Uiso 1 1 calc R U . . .
C2 C 0.5029(3) 0.73009(19) 0.82700(6) 0.0248(3) Uani 1 1 d . . . . .
C3 C 0.4670(3) 0.64319(19) 0.78744(5) 0.0253(3) Uani 1 1 d . . . . .
H3 H 0.333591 0.567221 0.785907 0.030 Uiso 1 1 calc R U . . .
C4 C 0.6268(3) 0.66777(18) 0.75022(5) 0.0252(3) Uani 1 1 d . . . . .
H4 H 0.599964 0.609232 0.723202 0.030 Uiso 1 1 calc R U . . .
O1 O 0.3575(2) 0.71502(14) 0.86567(4) 0.0304(3) Uani 1 1 d . . . . .
C1 C 0.1926(3) 0.5822(2) 0.86836(6) 0.0308(4) Uani 1 1 d . . . . .
H1A H 0.053195 0.592829 0.846153 0.046 Uiso 1 1 calc R U . . .
H1B H 0.119463 0.575124 0.898954 0.046 Uiso 1 1 calc R U . . .
H1C H 0.291706 0.487086 0.861823 0.046 Uiso 1 1 calc R U . . .
N1 N 0.9918(3) 0.80698(17) 0.71501(5) 0.0307(3) Uani 1 1 d . . . . .
H1 H 1.153(4) 0.871(2) 0.7206(7) 0.037 Uiso 1 1 d . U . . .
N2 N 0.9581(3) 0.72982(15) 0.67574(5) 0.0251(3) Uani 1 1 d . . . . .
C8 C 1.1274(3) 0.75106(18) 0.64372(5) 0.0244(3) Uani 1 1 d . . . . .
H8 H 1.269801 0.818729 0.648782 0.029 Uiso 1 1 calc R U . . .
C9 C 1.1002(3) 0.67232(18) 0.60046(5) 0.0239(3) Uani 1 1 d . . . . .
C14 C 1.2743(3) 0.70364(19) 0.56535(6) 0.0264(3) Uani 1 1 d . . . . .
H14 H 1.409275 0.776976 0.570083 0.032 Uiso 1 1 calc R U . . .
C13 C 1.2522(3) 0.62909(19) 0.52381(6) 0.0269(4) Uani 1 1 d . . . . .
H13 H 1.370983 0.651932 0.500188 0.032 Uiso 1 1 calc R U . . .
C12 C 1.0563(3) 0.52076(18) 0.51662(5) 0.0242(3) Uani 1 1 d . . . . .
C11 C 0.8831(3) 0.48672(19) 0.55135(5) 0.0262(3) Uani 1 1 d . . . . .
H11 H 0.750368 0.411778 0.546702 0.031 Uiso 1 1 calc R U . . .
C10 C 0.9053(3) 0.56274(19) 0.59272(5) 0.0255(3) Uani 1 1 d . . . . .
H10 H 0.785909 0.539910 0.616233 0.031 Uiso 1 1 calc R U . . .
O2 O 1.0508(2) 0.45341(14) 0.47423(4) 0.0284(3) Uani 1 1 d . . . . .
C15 C 0.8359(4) 0.3552(2) 0.46418(6) 0.0330(4) Uani 1 1 d . . . . .
H15A H 0.846812 0.319768 0.432595 0.050 Uiso 1 1 calc R U . . .
H15B H 0.675888 0.414204 0.468578 0.050 Uiso 1 1 calc R U . . .
H15C H 0.837333 0.264171 0.484443 0.050 Uiso 1 1 calc R U . . .

loop_
_atom_site_aniso_label
_atom_site_aniso_U_11
_atom_site_aniso_U_22
_atom_site_aniso_U_33
_atom_site_aniso_U_23
_atom_site_aniso_U_13
_atom_site_aniso_U_12
C5 0.0244(7) 0.0197(7) 0.0276(8) 0.0023(6) -0.0039(6) 0.0036(6)
C6 0.0280(8) 0.0194(7) 0.0328(9) -0.0004(6) -0.0068(7) -0.0022(7)
C7 0.0311(8) 0.0213(7) 0.0276(8) -0.0045(7) -0.0069(7) 0.0005(7)
C2 0.0259(7) 0.0230(7) 0.0256(8) -0.0016(6) -0.0026(6) 0.0042(6)
C3 0.0237(7) 0.0222(7) 0.0301(8) -0.0028(6) -0.0046(6) -0.0011(6)
C4 0.0245(7) 0.0223(7) 0.0286(8) -0.0041(6) -0.0052(6) 0.0020(6)
O1 0.0341(6) 0.0298(6) 0.0273(6) -0.0053(5) 0.0020(5) -0.0022(5)
C1 0.0305(9) 0.0313(9) 0.0306(8) -0.0010(7) 0.0020(7) -0.0027(7)
N1 0.0304(8) 0.0297(8) 0.0319(7) 0.0005(6) -0.0024(6) -0.0050(6)
N2 0.0264(7) 0.0214(6) 0.0276(7) 0.0027(5) -0.0021(5) 0.0009(5)
C8 0.0216(7) 0.0203(7) 0.0313(8) 0.0024(6) -0.0008(6) -0.0014(6)
C9 0.0228(7) 0.0192(7) 0.0298(8) 0.0052(6) -0.0002(6) 0.0040(6)
C14 0.0222(7) 0.0207(7) 0.0362(9) 0.0045(6) 0.0016(7) 0.0007(6)
C13 0.0252(7) 0.0218(8) 0.0337(9) 0.0057(7) 0.0060(7) 0.0025(7)
C12 0.0246(7) 0.0198(7) 0.0282(8) 0.0054(6) 0.0007(7) 0.0042(6)
C11 0.0227(7) 0.0255(8) 0.0304(8) 0.0060(7) -0.0004(6) -0.0015(6)
C10 0.0223(7) 0.0269(8) 0.0272(8) 0.0064(6) 0.0011(6) -0.0004(6)
O2 0.0304(6) 0.0266(6) 0.0283(6) 0.0014(5) 0.0041(5) -0.0010(5)
C15 0.0317(8) 0.0370(10) 0.0303(8) -0.0022(8) -0.0009(7) -0.0027(8)

loop_
_atom_type_symbol
_atom_type_description
_atom_type_scat_dispersion_real
_atom_type_scat_dispersion_imag
_atom_type_scat_source
C C 0.0181 0.0091 'International Tables Vol C Tables 4.2.6.8 and 6.1.1.4'
H H 0.0000 0.0000 'International Tables Vol C Tables 4.2.6.8 and 6.1.1.4'
N N 0.0311 0.0180 'International Tables Vol C Tables 4.2.6.8 and 6.1.1.4'
O O 0.0492 0.0322 'International Tables Vol C Tables 4.2.6.8 and 6.1.1.4'

loop_
_exptl_crystal_face_index_h
_exptl_crystal_face_index_k
_exptl_crystal_face_index_l
_exptl_crystal_face_perp_dist
0 5 -3 0.0337
3 0 3 0.0861
-3 0 -3 0.1230
1 0 -19 0.0326
-1 0 19 0.0326
0 4 12 0.0262
0 -5 -9 0.0443
0 -5 6 0.0386
-1 5 -4 0.0387
-1 -5 2 0.0421
1 1 17 0.0532
0 -5 4 0.0362
-1 4 -13 0.0290
-1 0 -17 0.0494
-1 -5 -5 0.0484
0 0 -19 0.0200
0 0 19 0.0308

loop_
_geom_angle_atom_site_label_1
_geom_angle_atom_site_label_2
_geom_angle_atom_site_label_3
_geom_angle
_geom_angle_site_symmetry_1
_geom_angle_site_symmetry_3
_geom_angle_publ_flag
C6 C5 N1 118.52(14) . . ?
C4 C5 C6 118.66(15) . . ?
C4 C5 N1 122.80(15) . . ?
C5 C6 H6 119.6 . . ?
C7 C6 C5 120.72(15) . . ?
C7 C6 H6 119.6 . . ?
C6 C7 H7 119.8 . . ?
C6 C7 C2 120.48(15) . . ?
C2 C7 H7 119.8 . . ?
C7 C2 C3 119.37(15) . . ?
O1 C2 C7 115.83(14) . . ?
O1 C2 C3 124.80(15) . . ?
C2 C3 H3 120.0 . . ?
C4 C3 C2 119.95(14) . . ?
C4 C3 H3 120.0 . . ?
C5 C4 H4 119.6 . . ?
C3 C4 C5 120.80(14) . . ?
C3 C4 H4 119.6 . . ?
C2 O1 C1 116.85(13) . . ?
O1 C1 H1A 109.5 . . ?
O1 C1 H1B 109.5 . . ?
O1 C1 H1C 109.5 . . ?
H1A C1 H1B 109.5 . . ?
H1A C1 H1C 109.5 . . ?
H1B C1 H1C 109.5 . . ?
C5 N1 H1 118.4(12) . . ?
N2 N1 C5 119.85(14) . . ?
N2 N1 H1 120.8(12) . . ?
C8 N2 N1 117.90(14) . . ?
N2 C8 H8 119.8 . . ?
N2 C8 C9 120.48(14) . . ?
C9 C8 H8 119.8 . . ?
C14 C9 C8 119.93(14) . . ?
C10 C9 C8 121.71(14) . . ?
C10 C9 C14 118.35(15) . . ?
C9 C14 H14 119.6 . . ?
C13 C14 C9 120.82(15) . . ?
C13 C14 H14 119.6 . . ?
C14 C13 H13 120.0 . . ?
C14 C13 C12 120.05(15) . . ?
C12 C13 H13 120.0 . . ?
C13 C12 C11 119.93(15) . . ?
O2 C12 C13 115.56(14) . . ?
O2 C12 C11 124.50(15) . . ?
C12 C11 H11 120.2 . . ?
C10 C11 C12 119.64(15) . . ?
C10 C11 H11 120.2 . . ?
C9 C10 H10 119.4 . . ?
C11 C10 C9 121.20(15) . . ?
C11 C10 H10 119.4 . . ?
C12 O2 C15 116.79(13) . . ?
O2 C15 H15A 109.5 . . ?
O2 C15 H15B 109.5 . . ?
O2 C15 H15C 109.5 . . ?
H15A C15 H15B 109.5 . . ?
H15A C15 H15C 109.5 . . ?
H15B C15 H15C 109.5 . . ?

loop_
_geom_bond_atom_site_label_1
_geom_bond_atom_site_label_2
_geom_bond_distance
_geom_bond_site_symmetry_2
_geom_bond_publ_flag
C5 C6 1.397(2) . ?
C5 C4 1.394(2) . ?
C5 N1 1.414(2) . ?
C6 H6 0.9500 . ?
C6 C7 1.380(2) . ?
C7 H7 0.9500 . ?
C7 C2 1.393(2) . ?
C2 C3 1.394(2) . ?
C2 O1 1.373(2) . ?
C3 H3 0.9500 . ?
C3 C4 1.391(2) . ?
C4 H4 0.9500 . ?
O1 C1 1.423(2) . ?
C1 H1A 0.9800 . ?
C1 H1B 0.9800 . ?
C1 H1C 0.9800 . ?
N1 H1 1.01(2) . ?
N1 N2 1.343(2) . ?
N2 C8 1.302(2) . ?
C8 H8 0.9500 . ?
C8 C9 1.448(2) . ?
C9 C14 1.400(2) . ?
C9 C10 1.396(2) . ?
C14 H14 0.9500 . ?
C14 C13 1.384(2) . ?
C13 H13 0.9500 . ?
C13 C12 1.391(2) . ?
C12 C11 1.393(2) . ?
C12 O2 1.375(2) . ?
C11 H11 0.9500 . ?
C11 C10 1.386(2) . ?
C10 H10 0.9500 . ?
O2 C15 1.426(2) . ?
C15 H15A 0.9800 . ?
C15 H15B 0.9800 . ?
C15 H15C 0.9800 . ?

loop_
_geom_torsion_atom_site_label_1
_geom_torsion_atom_site_label_2
_geom_torsion_atom_site_label_3
_geom_torsion_atom_site_label_4
_geom_torsion
_geom_torsion_site_symmetry_1
_geom_torsion_site_symmetry_2
_geom_torsion_site_symmetry_3
_geom_torsion_site_symmetry_4
_geom_torsion_publ_flag
C5 C6 C7 C2 0.7(2) . . . . ?
C5 N1 N2 C8 -174.55(14) . . . . ?
C6 C5 C4 C3 -1.1(2) . . . . ?
C6 C5 N1 N2 -177.34(14) . . . . ?
C6 C7 C2 C3 -1.0(2) . . . . ?
C6 C7 C2 O1 178.96(14) . . . . ?
C7 C2 C3 C4 0.2(2) . . . . ?
C7 C2 O1 C1 -167.59(14) . . . . ?
C2 C3 C4 C5 0.9(2) . . . . ?
C3 C2 O1 C1 12.4(2) . . . . ?
C4 C5 C6 C7 0.4(2) . . . . ?
C4 C5 N1 N2 1.1(2) . . . . ?
O1 C2 C3 C4 -179.75(15) . . . . ?
N1 C5 C6 C7 178.86(15) . . . . ?
N1 C5 C4 C3 -179.59(15) . . . . ?
N1 N2 C8 C9 -179.40(14) . . . . ?
N2 C8 C9 C14 175.99(15) . . . . ?
N2 C8 C9 C10 -5.0(2) . . . . ?
C8 C9 C14 C13 179.72(14) . . . . ?
C8 C9 C10 C11 -179.21(15) . . . . ?
C9 C14 C13 C12 -0.4(2) . . . . ?
C14 C9 C10 C11 -0.2(2) . . . . ?
C14 C13 C12 C11 -0.3(2) . . . . ?
C14 C13 C12 O2 179.92(14) . . . . ?
C13 C12 C11 C10 0.8(2) . . . . ?
C13 C12 O2 C15 -173.26(14) . . . . ?
C12 C11 C10 C9 -0.6(2) . . . . ?
C11 C12 O2 C15 7.0(2) . . . . ?
C10 C9 C14 C13 0.7(2) . . . . ?
O2 C12 C11 C10 -179.46(14) . . . . ?

loop_
_exptl_oxdiff_crystal_face_indexfrac_h
_exptl_oxdiff_crystal_face_indexfrac_k
_exptl_oxdiff_crystal_face_indexfrac_l
_exptl_oxdiff_crystal_face_x
_exptl_oxdiff_crystal_face_y
_exptl_oxdiff_crystal_face_z
-0.1836 5.4456 -3.3724 0.0398 0.1734 -0.9840
3.3229 0.1921 3.0995 -0.2309 -0.9642 -0.1303
-3.3216 0.0076 -3.2153 0.2318 0.9682 0.0940
0.6142 -0.0556 -18.8048 -0.9608 0.2302 -0.1545
-0.6142 0.0556 18.8048 0.9608 -0.2302 0.1545
-0.1336 4.3756 11.7113 0.7114 -0.1690 -0.6821
0.0013 -4.9396 -8.6672 -0.5708 0.1351 0.8099
-0.4888 -5.2207 5.7726 0.1585 -0.0397 0.9866
-0.9776 5.1794 -3.9223 0.0968 0.3977 -0.9124
-0.7500 -5.3561 2.4174 0.0258 0.1007 0.9946
1.4966 0.5723 17.0220 0.6498 -0.7596 -0.0266
-0.2989 -5.3998 3.9345 0.0439 -0.0541 0.9976
-0.6583 3.8618 -13.1954 -0.4211 0.4943 -0.7605
-1.4827 -0.3781 -17.1255 -0.6500 0.7599 -0.0091
-1.0158 -5.0766 -5.0481 -0.2870 0.3331 0.8982
-0.0966 -0.2096 -19.1047 -0.8980 0.4277 -0.1039
0.0715 -0.1204 19.1173 0.8907 -0.4243 0.1634
